data_1545110
loop_
_publ_author_name
'Lu, Yandong'
'Yuan, Haosen'
'Zhou, Shijie'
'Luo, Tuoping'

_publ_section_title
;
 Total Syntheses of (-)-Hibiscone C and Lysergine: A
 Cyclization/Fragmentation Strategy.
;
_journal_issue 3
_journal_name_full 'Organic letters'
_journal_page_first 620
_journal_page_last 623
_journal_paper_doi 10.1021/acs.orglett.6b03778
_journal_volume 19
_journal_year 2017
_chemical_formula_moiety 'C27 H29 N2 O4 S'
_chemical_formula_sum 'C27 H29 N2 O4 S'
_chemical_formula_weight 477.58
_chemical_name_systematic
;
 ?
;
_space_group_crystal_system triclinic
_space_group_IT_number 2
_space_group_name_Hall '-P 1'
_space_group_name_H-M_alt 'P -1'
_symmetry_space_group_name_Hall '-P 1'
_symmetry_space_group_name_H-M 'P -1'
_atom_sites_solution_hydrogens geom
_atom_sites_solution_primary iterative
_audit_creation_date 2015-04-22
_audit_creation_method
;
Olex2 1.2
(compiled 2015.01.26 svn.r3150 for OlexSys, GUI svn.r4998)
;
_cell_angle_alpha 106.645(6)
_cell_angle_beta 99.595(6)
_cell_angle_gamma 109.141(6)
_cell_formula_units_Z 2
_cell_length_a 9.7966(6)
_cell_length_b 10.1428(7)
_cell_length_c 13.7518(10)
_cell_measurement_reflns_used 2109
_cell_measurement_temperature 180.01(10)
_cell_measurement_theta_max 26.0490
_cell_measurement_theta_min 3.9230
_cell_volume 1184.44(17)
_computing_cell_refinement
;
CrysAlisPro, Agilent Technologies,
Version 1.171.36.32 (release 02-08-2013 CrysAlis171 .NET)
(compiled Aug  2 2013,16:46:58)
;
_computing_data_collection
;
CrysAlisPro, Agilent Technologies,
Version 1.171.36.32 (release 02-08-2013 CrysAlis171 .NET)
(compiled Aug  2 2013,16:46:58)
;
_computing_data_reduction
;
CrysAlisPro, Agilent Technologies,
Version 1.171.36.32 (release 02-08-2013 CrysAlis171 .NET)
(compiled Aug  2 2013,16:46:58)
;
_computing_molecular_graphics 'Olex2 (Dolomanov et al., 2009)'
_computing_publication_material 'Olex2 (Dolomanov et al., 2009)'
_computing_structure_refinement 'ShelXL (Sheldrick, 2008)'
_computing_structure_solution
;
Superflip (Palatinus & Chapuis, 2007;Palatinus & van der Lee, 2008;
Palatinus et al., 2012)
;
_diffrn_ambient_temperature 180.01(10)
_diffrn_detector_area_resol_mean 10.3914
_diffrn_measured_fraction_theta_full 0.993
_diffrn_measured_fraction_theta_max 0.991
_diffrn_measurement_details
;
#__ type_ start__ end____ width___ exp.time_
  1 omega  -58.00   37.00   1.0000    7.0000
omega____ theta____ kappa____ phi______ frames
    -       10.5454  -57.0000  -60.0000 95

#__ type_ start__ end____ width___ exp.time_
  2 omega  -20.00   53.00   1.0000    7.0000
omega____ theta____ kappa____ phi______ frames
    -       10.5454  -99.0000 -150.0000 73

#__ type_ start__ end____ width___ exp.time_
  3 omega  -16.00   81.00   1.0000    7.0000
omega____ theta____ kappa____ phi______ frames
    -       10.5454   57.0000   90.0000 97
;
_diffrn_measurement_device_type 'SuperNova, Dual, Cu at zero, Atlas'
_diffrn_measurement_method '\w scans'
_diffrn_orient_matrix_UB_11 0.0526827000
_diffrn_orient_matrix_UB_12 0.0444505000
_diffrn_orient_matrix_UB_13 -0.0194060000
_diffrn_orient_matrix_UB_21 -0.0165800000
_diffrn_orient_matrix_UB_22 -0.0642176000
_diffrn_orient_matrix_UB_23 -0.0452969000
_diffrn_orient_matrix_UB_31 -0.0579155000
_diffrn_orient_matrix_UB_32 0.0151099000
_diffrn_orient_matrix_UB_33 -0.0270505000
_diffrn_radiation_monochromator mirror
_diffrn_radiation_type MoK\a
_diffrn_radiation_wavelength 0.71073
_diffrn_reflns_av_R_equivalents 0.0419
_diffrn_reflns_av_unetI/netI 0.0804
_diffrn_reflns_Laue_measured_fraction_full 0.993
_diffrn_reflns_Laue_measured_fraction_max 0.991
_diffrn_reflns_limit_h_max 9
_diffrn_reflns_limit_h_min -12
_diffrn_reflns_limit_k_max 12
_diffrn_reflns_limit_k_min -10
_diffrn_reflns_limit_l_max 16
_diffrn_reflns_limit_l_min -14
_diffrn_reflns_number 7485
_diffrn_reflns_point_group_measured_fraction_full 0.993
_diffrn_reflns_point_group_measured_fraction_max 0.991
_diffrn_reflns_theta_full 25.242
_diffrn_reflns_theta_max 26.016
_diffrn_reflns_theta_min 3.082
_diffrn_source 'SuperNova (Mo) X-ray Source'
_exptl_absorpt_coefficient_mu 0.174
_exptl_absorpt_correction_T_max 1.00000
_exptl_absorpt_correction_T_min 0.71383
_exptl_absorpt_correction_type multi-scan
_exptl_absorpt_process_details
;
CrysAlisPro, Agilent Technologies,
Version 1.171.36.32 (release 02-08-2013 CrysAlis171 .NET)
(compiled Aug  2 2013,16:46:58)
Empirical absorption correction using spherical harmonics,
 implemented in SCALE3 ABSPACK scaling algorithm.
;
_exptl_crystal_colour
;
;
_exptl_crystal_density_diffrn 1.339
_exptl_crystal_description
;
;
_exptl_crystal_F_000 506
_exptl_crystal_size_max 0.2
_exptl_crystal_size_mid 0.1
_exptl_crystal_size_min 0.1
_refine_diff_density_max 0.660
_refine_diff_density_min -0.464
_refine_diff_density_rms 0.083
_refine_ls_extinction_method none
_refine_ls_goodness_of_fit_ref 1.052
_refine_ls_hydrogen_treatment constr
_refine_ls_matrix_type full
_refine_ls_number_parameters 311
_refine_ls_number_reflns 4616
_refine_ls_number_restraints 0
_refine_ls_restrained_S_all 1.052
_refine_ls_R_factor_all 0.1056
_refine_ls_R_factor_gt 0.0686
_refine_ls_shift/su_max 0.000
_refine_ls_shift/su_mean 0.000
_refine_ls_structure_factor_coef Fsqd
_refine_ls_weighting_details 'w=1/[\s^2^(Fo^2^)+(0.1094P)^2^+0.2646P] where P=(Fo^2^+2Fc^2^)/3'
_refine_ls_weighting_scheme calc
_refine_ls_wR_factor_gt 0.1773
_refine_ls_wR_factor_ref 0.2132
_reflns_Friedel_coverage 0.000
_reflns_number_gt 3112
_reflns_number_total 4616
_reflns_threshold_expression 'I > 2\s(I)'
_cod_data_source_file ol6b03778_si_003.cif
_cod_data_source_block exp_5139
_cod_depositor_comments 'Adding full bibliography for 1545110.cif.'
_cod_original_cell_volume 1184.44(15)
_cod_database_code 1545110
_shelxl_version_number 2014-3
_chemical_oxdiff_formula 'C1 H1 O1 N1 S1'
_shelx_space_group_comment
;
The symmetry employed for this shelxl refinement is uniquely defined
by the following loop, which should always be used as a source of
symmetry information in preference to the above space-group names.
They are only intended as comments.
;
_shelx_estimated_absorpt_t_max 0.983
_shelx_estimated_absorpt_t_min 0.966
_reflns_odcompleteness_completeness 99.23
_reflns_odcompleteness_iscentric 1
_reflns_odcompleteness_theta 25.97
_olex2_refinement_description
;
1. Fixed Uiso
 At 1.2 times of:
  All C(H) groups, All C(H,H) groups
 At 1.5 times of:
  All C(H,H,H) groups
2.a Ternary CH refined with riding coordinates:
 C1(H1), C11(H11), C13(H13)
2.b Secondary CH2 refined with riding coordinates:
 C2(H2A,H2B), C14(H14A,H14B), C15(H15A,H15B)
2.c Aromatic/amide H refined with riding coordinates:
 C4(H4), C6(H6), C7(H7), C8(H8), C12(H12), C17(H17), C19(H19), C20(H20)
2.d Idealised Me refined as rotating group:
 C22(H22A,H22B,H22C), C25(H25A,H25B,H25C), C26(H26A,H26B,H26C), C27(H27A,H27B,
 H27C)
;
_olex2_submission_special_instructions 'No special instructions were received'

loop_
_space_group_symop_operation_xyz
'x, y, z'
'-x, -y, -z'

loop_
_atom_site_label
_atom_site_type_symbol
_atom_site_fract_x
_atom_site_fract_y
_atom_site_fract_z
_atom_site_U_iso_or_equiv
_atom_site_adp_type
_atom_site_occupancy
_atom_site_site_symmetry_order
_atom_site_calc_flag
_atom_site_refinement_flags_posn
H1 H 0.2988 0.2226 0.7585 0.032 Uiso 1 1 calc R
H2A H -0.0131 0.1403 0.6559 0.039 Uiso 1 1 calc R
H2B H 0.1004 0.3016 0.7424 0.039 Uiso 1 1 calc R
H4 H 0.0917 0.4345 0.5801 0.040 Uiso 1 1 calc R
H6 H 0.3569 0.2193 0.3417 0.040 Uiso 1 1 calc R
H7 H 0.4028 0.0118 0.3581 0.041 Uiso 1 1 calc R
H8 H 0.3391 -0.0829 0.4860 0.039 Uiso 1 1 calc R
H11 H 0.0966 -0.0330 0.6013 0.050 Uiso 1 1 calc R
H12 H 0.2544 -0.1664 0.6075 0.045 Uiso 1 1 calc R
H13 H 0.1075 -0.2601 0.7137 0.043 Uiso 1 1 calc R
H14A H -0.0228 -0.1095 0.7250 0.042 Uiso 1 1 calc R
H14B H 0.0488 -0.0911 0.8441 0.042 Uiso 1 1 calc R
H15A H 0.2690 -0.1323 0.8957 0.041 Uiso 1 1 calc R
H15B H 0.3436 -0.2019 0.8111 0.041 Uiso 1 1 calc R
H17 H 0.5888 -0.0649 0.8375 0.043 Uiso 1 1 calc R
H19 H 0.7928 0.3828 0.9845 0.045 Uiso 1 1 calc R
H20 H 0.5617 0.3938 0.9944 0.038 Uiso 1 1 calc R
H22A H 0.9411 0.2522 0.9293 0.078 Uiso 1 1 calc GR
H22B H 0.8539 0.1084 0.8222 0.078 Uiso 1 1 calc GR
H22C H 0.8849 0.0876 0.9337 0.078 Uiso 1 1 calc GR
H25A H 0.5220 0.5013 0.2859 0.070 Uiso 1 1 calc GR
H25B H 0.4468 0.4989 0.1725 0.070 Uiso 1 1 calc GR
H25C H 0.3944 0.3491 0.1985 0.070 Uiso 1 1 calc GR
H26A H 0.2783 0.6925 0.3409 0.066 Uiso 1 1 calc GR
H26B H 0.3915 0.7137 0.2697 0.066 Uiso 1 1 calc GR
H26C H 0.4467 0.7065 0.3836 0.066 Uiso 1 1 calc GR
H27A H 0.1275 0.3184 0.1566 0.072 Uiso 1 1 calc GR
H27B H 0.1676 0.4666 0.1285 0.072 Uiso 1 1 calc GR
H27C H 0.0815 0.4504 0.2164 0.072 Uiso 1 1 calc GR
C1 C 0.1950(3) 0.1416(4) 0.7250(3) 0.0269(7) Uani 1 1 d .
C2 C 0.0933(4) 0.2134(4) 0.6839(3) 0.0322(8) Uani 1 1 d .
C3 C 0.1444(4) 0.2606(4) 0.5979(3) 0.0299(8) Uani 1 1 d .
C4 C 0.1368(4) 0.3659(4) 0.5570(3) 0.0333(8) Uani 1 1 d .
C5 C 0.2588(4) 0.2416(4) 0.4636(3) 0.0285(7) Uani 1 1 d .
C6 C 0.3291(4) 0.1801(4) 0.3938(3) 0.0335(8) Uani 1 1 d .
C7 C 0.3563(4) 0.0577(4) 0.4048(3) 0.0342(8) Uani 1 1 d .
C8 C 0.3179(4) 0.0004(4) 0.4815(3) 0.0325(8) Uani 1 1 d .
C9 C 0.2498(4) 0.0618(4) 0.5512(3) 0.0294(8) Uani 1 1 d .
C10 C 0.2191(3) 0.1825(4) 0.5392(3) 0.0280(7) Uani 1 1 d .
C11 C 0.2072(5) 0.0171(4) 0.6386(3) 0.0414(9) Uani 1 1 d .
C12 C 0.2176(4) -0.1066(4) 0.6538(3) 0.0374(9) Uani 1 1 d .
C13 C 0.1713(4) -0.1500(4) 0.7435(3) 0.0356(8) Uani 1 1 d .
C14 C 0.0731(4) -0.0701(4) 0.7816(3) 0.0351(8) Uani 1 1 d .
C15 C 0.3069(4) -0.1215(4) 0.8348(3) 0.0344(8) Uani 1 1 d .
C16 C 0.4413(4) 0.0279(4) 0.8748(3) 0.0302(8) Uani 1 1 d .
C17 C 0.5822(4) 0.0284(4) 0.8693(3) 0.0357(8) Uani 1 1 d .
C18 C 0.7137(4) 0.1582(5) 0.9080(3) 0.0372(9) Uani 1 1 d .
C19 C 0.7039(4) 0.2930(4) 0.9557(3) 0.0374(9) Uani 1 1 d .
C20 C 0.5670(4) 0.2999(4) 0.9624(3) 0.0319(8) Uani 1 1 d .
C21 C 0.4370(3) 0.1685(4) 0.9219(2) 0.0273(7) Uani 1 1 d .
C22 C 0.8612(4) 0.1510(5) 0.8974(3) 0.0521(11) Uani 1 1 d .
C23 C 0.2119(4) 0.4492(4) 0.4157(3) 0.0343(8) Uani 1 1 d .
C24 C 0.3077(4) 0.4989(4) 0.2700(3) 0.0344(8) Uani 1 1 d .
C25 C 0.4285(5) 0.4585(5) 0.2280(3) 0.0469(10) Uani 1 1 d .
C26 C 0.3608(4) 0.6679(4) 0.3205(3) 0.0442(10) Uani 1 1 d .
C27 C 0.1579(4) 0.4273(5) 0.1855(3) 0.0478(10) Uani 1 1 d .
N1 N 0.1476(3) 0.0919(3) 0.8100(2) 0.0286(6) Uani 1 1 d .
N2 N 0.2065(3) 0.3575(3) 0.4747(2) 0.0333(7) Uani 1 1 d .
O1 O 0.2052(2) 0.1175(3) 0.99792(19) 0.0354(6) Uani 1 1 d .
O2 O 0.2913(3) 0.3413(3) 0.95058(19) 0.0358(6) Uani 1 1 d .
O3 O 0.1470(3) 0.5327(3) 0.4256(2) 0.0478(7) Uani 1 1 d .
O4 O 0.2938(3) 0.4277(3) 0.35043(19) 0.0369(6) Uani 1 1 d .
S1 S 0.26511(9) 0.18721(9) 0.92862(6) 0.0286(3) Uani 1 1 d .

loop_
_atom_site_aniso_label
_atom_site_aniso_U_11
_atom_site_aniso_U_22
_atom_site_aniso_U_33
_atom_site_aniso_U_23
_atom_site_aniso_U_13
_atom_site_aniso_U_12
C1 0.0267(16) 0.0314(19) 0.0258(18) 0.0153(15) 0.0066(13) 0.0118(13)
C2 0.0330(18) 0.037(2) 0.035(2) 0.0172(17) 0.0128(15) 0.0188(15)
C3 0.0300(17) 0.036(2) 0.0288(19) 0.0143(16) 0.0079(14) 0.0176(14)
C4 0.0389(19) 0.045(2) 0.0303(19) 0.0193(17) 0.0131(15) 0.0280(17)
C5 0.0330(17) 0.0323(19) 0.0236(18) 0.0122(15) 0.0055(13) 0.0165(14)
C6 0.0398(19) 0.043(2) 0.0247(18) 0.0160(16) 0.0092(14) 0.0214(16)
C7 0.0416(19) 0.044(2) 0.0294(19) 0.0157(17) 0.0148(15) 0.0276(17)
C8 0.0411(19) 0.036(2) 0.0285(19) 0.0143(16) 0.0080(15) 0.0235(16)
C9 0.0348(17) 0.0277(18) 0.0254(18) 0.0098(15) 0.0052(14) 0.0137(14)
C10 0.0279(16) 0.0306(19) 0.0260(18) 0.0109(15) 0.0062(13) 0.0125(14)
C11 0.059(2) 0.042(2) 0.041(2) 0.0225(19) 0.0242(18) 0.0308(19)
C12 0.050(2) 0.029(2) 0.029(2) 0.0107(16) 0.0064(16) 0.0145(16)
C13 0.044(2) 0.0220(18) 0.034(2) 0.0118(16) 0.0079(16) 0.0056(15)
C14 0.0353(18) 0.0272(19) 0.033(2) 0.0124(16) 0.0059(15) 0.0019(14)
C15 0.050(2) 0.0263(19) 0.032(2) 0.0159(16) 0.0108(16) 0.0175(16)
C16 0.0412(19) 0.0306(19) 0.0245(18) 0.0153(15) 0.0093(14) 0.0166(15)
C17 0.046(2) 0.041(2) 0.033(2) 0.0217(17) 0.0144(16) 0.0256(17)
C18 0.0372(19) 0.058(3) 0.033(2) 0.0313(19) 0.0150(15) 0.0246(18)
C19 0.0312(19) 0.046(2) 0.033(2) 0.0238(18) 0.0024(15) 0.0078(16)
C20 0.0365(19) 0.0309(19) 0.0272(19) 0.0160(15) 0.0033(14) 0.0102(15)
C21 0.0317(17) 0.0313(19) 0.0217(17) 0.0152(15) 0.0038(13) 0.0130(14)
C22 0.042(2) 0.074(3) 0.056(3) 0.037(2) 0.019(2) 0.029(2)
C23 0.0410(19) 0.038(2) 0.033(2) 0.0177(17) 0.0097(15) 0.0228(17)
C24 0.046(2) 0.0260(19) 0.0284(19) 0.0138(15) 0.0084(15) 0.0092(15)
C25 0.060(2) 0.049(3) 0.041(2) 0.024(2) 0.0228(19) 0.023(2)
C26 0.052(2) 0.036(2) 0.040(2) 0.0141(18) 0.0090(18) 0.0125(18)
C27 0.058(2) 0.045(2) 0.038(2) 0.025(2) 0.0066(18) 0.0125(19)
N1 0.0272(14) 0.0302(16) 0.0296(16) 0.0152(13) 0.0079(11) 0.0092(11)
N2 0.0426(16) 0.0409(18) 0.0309(17) 0.0207(14) 0.0127(13) 0.0265(14)
O1 0.0406(13) 0.0398(15) 0.0325(14) 0.0211(12) 0.0168(11) 0.0142(11)
O2 0.0447(14) 0.0303(14) 0.0362(15) 0.0122(11) 0.0109(11) 0.0197(11)
O3 0.0612(17) 0.0579(19) 0.0587(19) 0.0399(16) 0.0318(14) 0.0425(15)
O4 0.0531(15) 0.0437(16) 0.0323(14) 0.0237(12) 0.0185(11) 0.0299(12)
S1 0.0332(5) 0.0289(5) 0.0269(5) 0.0127(4) 0.0095(3) 0.0135(4)

loop_
_atom_type_symbol
_atom_type_description
_atom_type_scat_dispersion_real
_atom_type_scat_dispersion_imag
_atom_type_scat_source
C C 0.0033 0.0016 'International Tables Vol C Tables 4.2.6.8 and 6.1.1.4'
H H 0.0000 0.0000 'International Tables Vol C Tables 4.2.6.8 and 6.1.1.4'
N N 0.0061 0.0033 'International Tables Vol C Tables 4.2.6.8 and 6.1.1.4'
O O 0.0106 0.0060 'International Tables Vol C Tables 4.2.6.8 and 6.1.1.4'
S S 0.1246 0.1234 'International Tables Vol C Tables 4.2.6.8 and 6.1.1.4'

loop_
_geom_angle_atom_site_label_1
_geom_angle_atom_site_label_2
_geom_angle_atom_site_label_3
_geom_angle
C2 C1 H1 106.6
C11 C1 H1 106.6
C11 C1 C2 114.0(3)
N1 C1 H1 106.6
N1 C1 C2 110.4(2)
N1 C1 C11 112.0(3)
H2A C2 H2B 108.4
C1 C2 H2A 110.0
C1 C2 H2B 110.0
C3 C2 H2A 110.0
C3 C2 H2B 110.0
C3 C2 C1 108.5(2)
C4 C3 C2 135.3(3)
C4 C3 C10 106.3(3)
C10 C3 C2 118.3(3)
C3 C4 H4 125.3
C3 C4 N2 109.3(3)
N2 C4 H4 125.3
C6 C5 N2 133.5(3)
C10 C5 C6 120.9(3)
C10 C5 N2 105.5(3)
C5 C6 H6 121.9
C5 C6 C7 116.2(3)
C7 C6 H6 121.9
C6 C7 H7 118.8
C8 C7 H7 118.8
C8 C7 C6 122.5(3)
C7 C8 H8 119.3
C9 C8 H8 119.3
C9 C8 C7 121.5(3)
C8 C9 C10 116.4(3)
C8 C9 C11 127.7(3)
C10 C9 C11 115.9(3)
C5 C10 C3 110.4(3)
C5 C10 C9 122.5(3)
C9 C10 C3 127.1(3)
C1 C11 H11 94.9
C9 C11 H11 94.9
C9 C11 C1 113.3(3)
C12 C11 H11 94.9
C12 C11 C1 122.2(3)
C12 C11 C9 122.3(3)
C11 C12 H12 119.6
C11 C12 C13 120.9(3)
C13 C12 H12 119.6
C12 C13 H13 107.4
C12 C13 C14 108.5(3)
C12 C13 C15 113.4(3)
C14 C13 H13 107.4
C14 C13 C15 112.4(3)
C15 C13 H13 107.4
H14A C14 H14B 107.9
C13 C14 H14A 109.3
C13 C14 H14B 109.3
N1 C14 H14A 109.3
N1 C14 H14B 109.3
N1 C14 C13 111.8(3)
H15A C15 H15B 107.2
C13 C15 H15A 107.8
C13 C15 H15B 107.8
C16 C15 H15A 107.8
C16 C15 H15B 107.8
C16 C15 C13 118.0(3)
C17 C16 C15 118.7(3)
C17 C16 C21 116.2(3)
C21 C16 C15 125.0(3)
C16 C17 H17 118.3
C18 C17 H17 118.3
C18 C17 C16 123.4(3)
C17 C18 C22 120.7(4)
C19 C18 C17 118.0(3)
C19 C18 C22 121.3(4)
C18 C19 H19 119.4
C18 C19 C20 121.2(3)
C20 C19 H19 119.4
C19 C20 H20 120.2
C19 C20 C21 119.5(3)
C21 C20 H20 120.2
C16 C21 S1 121.5(3)
C20 C21 C16 121.6(3)
C20 C21 S1 116.9(3)
H22A C22 H22B 109.5
H22A C22 H22C 109.5
H22B C22 H22C 109.5
C18 C22 H22A 109.5
C18 C22 H22B 109.5
C18 C22 H22C 109.5
O3 C23 N2 122.3(3)
O3 C23 O4 127.6(3)
O4 C23 N2 110.1(3)
C26 C24 C25 110.4(3)
C27 C24 C25 111.7(3)
C27 C24 C26 112.6(3)
O4 C24 C25 101.8(3)
O4 C24 C26 111.3(3)
O4 C24 C27 108.4(3)
H25A C25 H25B 109.5
H25A C25 H25C 109.5
H25B C25 H25C 109.5
C24 C25 H25A 109.5
C24 C25 H25B 109.5
C24 C25 H25C 109.5
H26A C26 H26B 109.5
H26A C26 H26C 109.5
H26B C26 H26C 109.5
C24 C26 H26A 109.5
C24 C26 H26B 109.5
C24 C26 H26C 109.5
H27A C27 H27B 109.5
H27A C27 H27C 109.5
H27B C27 H27C 109.5
C24 C27 H27A 109.5
C24 C27 H27B 109.5
C24 C27 H27C 109.5
C1 N1 S1 115.4(2)
C14 N1 C1 115.8(3)
C14 N1 S1 116.5(2)
C5 N2 C4 108.5(3)
C23 N2 C4 122.3(3)
C23 N2 C5 129.2(3)
C23 O4 C24 122.4(3)
N1 S1 C21 106.41(14)
O1 S1 C21 109.16(15)
O1 S1 N1 107.22(14)
O2 S1 C21 107.55(15)
O2 S1 N1 107.11(15)
O2 S1 O1 118.75(14)

loop_
_geom_bond_atom_site_label_1
_geom_bond_atom_site_label_2
_geom_bond_distance
C1 H1 1.0000
C1 C2 1.538(4)
C1 C11 1.520(5)
C1 N1 1.483(4)
C2 H2A 0.9900
C2 H2B 0.9900
C2 C3 1.498(5)
C3 C4 1.360(5)
C3 C10 1.423(4)
C4 H4 0.9500
C4 N2 1.412(4)
C5 C6 1.394(5)
C5 C10 1.390(5)
C5 N2 1.409(4)
C6 H6 0.9500
C6 C7 1.395(5)
C7 H7 0.9500
C7 C8 1.391(5)
C8 H8 0.9500
C8 C9 1.376(5)
C9 C10 1.398(5)
C9 C11 1.476(5)
C11 H11 1.0000
C11 C12 1.363(5)
C12 H12 0.9500
C12 C13 1.513(5)
C13 H13 1.0000
C13 C14 1.514(5)
C13 C15 1.552(5)
C14 H14A 0.9900
C14 H14B 0.9900
C14 N1 1.462(4)
C15 H15A 0.9900
C15 H15B 0.9900
C15 C16 1.518(5)
C16 C17 1.394(5)
C16 C21 1.405(5)
C17 H17 0.9500
C17 C18 1.390(5)
C18 C19 1.380(5)
C18 C22 1.499(5)
C19 H19 0.9500
C19 C20 1.382(5)
C20 H20 0.9500
C20 C21 1.391(5)
C21 S1 1.770(3)
C22 H22A 0.9800
C22 H22B 0.9800
C22 H22C 0.9800
C23 N2 1.393(5)
C23 O3 1.207(4)
C23 O4 1.319(4)
C24 C25 1.521(5)
C24 C26 1.518(5)
C24 C27 1.510(5)
C24 O4 1.485(4)
C25 H25A 0.9800
C25 H25B 0.9800
C25 H25C 0.9800
C26 H26A 0.9800
C26 H26B 0.9800
C26 H26C 0.9800
C27 H27A 0.9800
C27 H27B 0.9800
C27 H27C 0.9800
N1 S1 1.631(3)
O1 S1 1.433(2)
O2 S1 1.429(2)
